data_4346909
loop_
_publ_author_name
'Zwettler, Niklas'
'Dup\'e, Antoine'
'Schachner, J\"org A'
'Belaj, Ferdinand'
'M\"osch-Zanetti, Nadia C'

_publ_section_title
;
 Templated C-C and C-N Bond Formation Facilitated by a Molybdenum(VI)
 Metal Center.
;
_journal_issue 24
_journal_name_full 'Inorganic chemistry'
_journal_page_first 11969
_journal_page_last 11976
_journal_paper_doi 10.1021/acs.inorgchem.5b02347
_journal_volume 54
_journal_year 2015
_chemical_compound_source 'synthetical product'
_chemical_formula_moiety 'C26 H40 Mo N2 O6, C2 H3 N'
_chemical_formula_sum 'C28 H43 Mo N3 O6'
_chemical_formula_weight 613.59
_chemical_name_common
; (4,6-di-tert-butyl-6-[(E)-({2-methyl-1-[(methylamino)carbonyl]-2-oxi-
do-4-oxopentyl}imino)methyl]benzenolato-N,O,O',O")-dioxo-molybdenum(VI)
acetonitrile solvate (1:1)
;
_chemical_name_systematic
; (4,6-di-tert-butyl-6-[(E)-({2-methyl-1-[(methylamino)carbonyl]-2-oxi-
do-4-oxopentyl}imino)methyl]benzenolato-N,O,O',O")-dioxo-molybdenum(VI)
acetonitrile solvate (1:1)
;
_space_group_crystal_system orthorhombic
_space_group_IT_number 61
_space_group_name_Hall '-P 2ac 2ab'
_space_group_name_H-M_alt 'P b c a'
_atom_sites_solution_hydrogens mixed
_atom_sites_solution_primary direct
_atom_sites_solution_secondary difmap
_audit_creation_method 'manual edited SHELXL-2014/6.cif file'
_cell_angle_alpha 90
_cell_angle_beta 90
_cell_angle_gamma 90
_cell_formula_units_Z 8
_cell_length_a 22.3972(13)
_cell_length_b 7.9229(4)
_cell_length_c 34.2903(19)
_cell_measurement_reflns_used 9156
_cell_measurement_temperature 100(2)
_cell_measurement_theta_max 30.60
_cell_measurement_theta_min 2.38
_cell_volume 6084.8(6)
_computing_cell_refinement 'Bruker SAINT'
_computing_data_collection 'Bruker APEX2'
_computing_data_reduction 'Bruker SAINT'
_computing_molecular_graphics 'modified ORTEP (Johnson, 1965)'
_computing_publication_material 'SHELXL-2014/6 (Sheldrick, 2014)'
_computing_structure_refinement 'SHELXL-2014/6 (Sheldrick, 2014)'
_computing_structure_solution 'SHELXS-97 (Sheldrick, 2008)'
_diffrn_ambient_temperature 100(2)
_diffrn_measured_fraction_theta_full 0.999
_diffrn_measured_fraction_theta_max 0.999
_diffrn_measurement_device_type 'Bruker APEX-II CCD'
_diffrn_measurement_method '\f and \w scans'
_diffrn_radiation_monochromator 'multilayer monochromator'
_diffrn_radiation_source 'Incoatec microfocus sealed tube'
_diffrn_radiation_type MoK\a
_diffrn_radiation_wavelength 0.71073
_diffrn_reflns_av_R_equivalents 0.0377
_diffrn_reflns_av_unetI/netI 0.0685
_diffrn_reflns_Laue_measured_fraction_full 0.999
_diffrn_reflns_Laue_measured_fraction_max 0.999
_diffrn_reflns_limit_h_max 31
_diffrn_reflns_limit_h_min -27
_diffrn_reflns_limit_k_max 10
_diffrn_reflns_limit_k_min -11
_diffrn_reflns_limit_l_max 48
_diffrn_reflns_limit_l_min -48
_diffrn_reflns_number 52561
_diffrn_reflns_point_group_measured_fraction_full 0.999
_diffrn_reflns_point_group_measured_fraction_max 0.999
_diffrn_reflns_theta_full 30.00
_diffrn_reflns_theta_max 30.00
_diffrn_reflns_theta_min 2.17
_exptl_absorpt_coefficient_mu 0.474
_exptl_absorpt_correction_T_max 1.000
_exptl_absorpt_correction_T_min 0.820
_exptl_absorpt_correction_type multi-scan
_exptl_absorpt_process_details 'Bruker (2001). SADABS. Bruker AXS Inc., Madison, Wisconsin, USA.'
_exptl_crystal_colour yellow
_exptl_crystal_density_diffrn 1.340
_exptl_crystal_description needle
_exptl_crystal_F_000 2576
_exptl_crystal_size_max 0.330
_exptl_crystal_size_mid 0.160
_exptl_crystal_size_min 0.130
_refine_diff_density_max 1.715
_refine_diff_density_min -1.686
_refine_diff_density_rms 0.124
_refine_ls_extinction_method none
_refine_ls_goodness_of_fit_ref 1.073
_refine_ls_hydrogen_treatment mixed
_refine_ls_matrix_type full
_refine_ls_number_parameters 365
_refine_ls_number_reflns 8863
_refine_ls_number_restraints 1
_refine_ls_restrained_S_all 1.073
_refine_ls_R_factor_all 0.0661
_refine_ls_R_factor_gt 0.0465
_refine_ls_shift/su_max 0.004
_refine_ls_shift/su_mean 0.000
_refine_ls_structure_factor_coef Fsqd
_refine_ls_weighting_details 'w=1/[\s^2^(Fo^2^)+(0.0559P)^2^+1.4308P] where P=(Fo^2^+2Fc^2^)/3'
_refine_ls_weighting_scheme calc
_refine_ls_wR_factor_gt 0.1158
_refine_ls_wR_factor_ref 0.1341
_reflns_Friedel_coverage 0.000
_reflns_number_gt 6751
_reflns_number_total 8863
_reflns_threshold_expression 'I > 2\s(I)'
_cod_data_source_file ic5b02347_si_002.cif
_cod_data_source_block 5_NZ132P
_cod_database_code 4346909
_shelx_space_group_comment
;
The symmetry employed for this shelxl refinement is uniquely defined
by the following loop, which should always be used as a source of
symmetry information in preference to the above space-group names.
They are only intended as comments.
;
_shelx_estimated_absorpt_t_min 0.859
_shelx_estimated_absorpt_t_max 0.941
_shelxl_version_number 2014/6

loop_
_space_group_symop_operation_xyz
'x, y, z'
'x+1/2, -y+1/2, -z'
'-x, y+1/2, -z+1/2'
'-x+1/2, -y, z+1/2'
'-x, -y, -z'
'-x-1/2, y-1/2, z'
'x, -y-1/2, z-1/2'
'x-1/2, y, -z-1/2'

loop_
_atom_site_label
_atom_site_type_symbol
_atom_site_fract_x
_atom_site_fract_y
_atom_site_fract_z
_atom_site_U_iso_or_equiv
_atom_site_adp_type
_atom_site_occupancy
_atom_site_site_symmetry_order
_atom_site_calc_flag
_atom_site_refinement_flags_posn
_atom_site_refinement_flags_adp
_atom_site_refinement_flags_occupancy
_atom_site_disorder_assembly
_atom_site_disorder_group
Mo1 Mo 0.64182(2) 0.65561(3) 0.59479(2) 0.01226(8) Uani 1 1 d . . . . .
O1 O 0.69756(9) 0.5913(2) 0.62567(5) 0.0177(4) Uani 1 1 d . . . . .
O2 O 0.62655(10) 0.4839(2) 0.56567(5) 0.0179(4) Uani 1 1 d . . . . .
C11 C 0.52704(12) 0.8918(3) 0.57819(7) 0.0146(5) Uani 1 1 d . . . . .
H11 H 0.5082 0.9796 0.5639 0.018(5) Uiso 1 1 calc R U . . .
N12 N 0.57691(10) 0.8352(3) 0.56478(6) 0.0129(4) Uani 1 1 d . . . . .
C13 C 0.60334(12) 0.9193(3) 0.53079(7) 0.0138(5) Uani 1 1 d . . . . .
H13 H 0.5855 1.0346 0.5285 0.023(9) Uiso 1 1 calc R . . . .
C14 C 0.59390(12) 0.8250(3) 0.49177(7) 0.0162(5) Uani 1 1 d . . . . .
O14 O 0.58582(11) 0.9126(3) 0.46251(5) 0.0223(4) Uani 1 1 d . . . . .
N15 N 0.59649(12) 0.6571(3) 0.49202(6) 0.0188(5) Uani 1 1 d D . . . .
H15 H 0.6005(11) 0.6074(8) 0.51349(10) 0.021(9) Uiso 1 1 d D . . . .
C16 C 0.59327(15) 0.5473(4) 0.45705(8) 0.0226(6) Uani 1 1 d . . . . .
C17 C 0.5968(2) 0.3663(4) 0.47187(10) 0.0362(9) Uani 1 1 d . . . . .
H171 H 0.6323 0.3533 0.4883 0.061(5) Uiso 1 1 calc R U . . .
H172 H 0.5994 0.2888 0.4496 0.061(5) Uiso 1 1 calc R U . . .
H173 H 0.5610 0.3403 0.4872 0.061(5) Uiso 1 1 calc R U . . .
C18 C 0.53505(19) 0.5760(5) 0.43529(10) 0.0357(8) Uani 1 1 d . . . . .
H181 H 0.5016 0.5702 0.4537 0.061(5) Uiso 1 1 calc R U . . .
H182 H 0.5302 0.4888 0.4153 0.061(5) Uiso 1 1 calc R U . . .
H183 H 0.5358 0.6874 0.4229 0.061(5) Uiso 1 1 calc R U . . .
C19 C 0.6465(2) 0.5826(5) 0.43044(10) 0.0372(8) Uani 1 1 d . . . . .
H191 H 0.6445 0.6993 0.4210 0.061(5) Uiso 1 1 calc R U . . .
H192 H 0.6455 0.5052 0.4082 0.061(5) Uiso 1 1 calc R U . . .
H193 H 0.6836 0.5660 0.4450 0.061(5) Uiso 1 1 calc R U . . .
O21 O 0.57486(9) 0.6389(2) 0.62957(5) 0.0168(4) Uani 1 1 d . . . . .
C21 C 0.52162(12) 0.7082(3) 0.63763(7) 0.0140(5) Uani 1 1 d . . . . .
C22 C 0.49732(12) 0.8332(3) 0.61309(7) 0.0150(5) Uani 1 1 d . . . . .
C23 C 0.44096(13) 0.9029(3) 0.62134(7) 0.0171(5) Uani 1 1 d . . . . .
H23 H 0.4255 0.9891 0.6049 0.018(5) Uiso 1 1 calc R U . . .
C24 C 0.40762(13) 0.8482(4) 0.65297(8) 0.0180(5) Uani 1 1 d . . . . .
C25 C 0.43299(13) 0.7220(4) 0.67672(7) 0.0191(5) Uani 1 1 d . . . . .
H25 H 0.4106 0.6837 0.6985 0.018(5) Uiso 1 1 calc R U . . .
C26 C 0.48902(14) 0.6497(3) 0.67019(7) 0.0174(5) Uani 1 1 d . . . . .
C31 C 0.70974(13) 0.9721(4) 0.50564(8) 0.0206(5) Uani 1 1 d . . . . .
H311 H 0.7515 0.9815 0.5138 0.040(6) Uiso 1 1 calc R U . . .
H312 H 0.6972 1.0778 0.4932 0.040(6) Uiso 1 1 calc R U . . .
H313 H 0.7056 0.8790 0.4870 0.040(6) Uiso 1 1 calc R U . . .
C32 C 0.67066(12) 0.9382(3) 0.54121(7) 0.0155(5) Uani 1 1 d . . . . .
O32 O 0.68898(9) 0.7811(2) 0.55779(5) 0.0154(4) Uani 1 1 d . . . . .
C33 C 0.67898(13) 1.0807(3) 0.57106(8) 0.0187(5) Uani 1 1 d . . . . .
H331 H 0.7214 1.1156 0.5701 0.061(11) Uiso 1 1 calc R U . . .
H332 H 0.6550 1.1782 0.5620 0.061(11) Uiso 1 1 calc R U . . .
C34 C 0.66349(13) 1.0508(3) 0.61315(8) 0.0178(5) Uani 1 1 d . . . . .
O34 O 0.65048(10) 0.9115(2) 0.62684(6) 0.0182(4) Uani 1 1 d . . . . .
C35 C 0.66532(16) 1.2017(4) 0.63898(9) 0.0253(6) Uani 1 1 d . . . . .
H351 H 0.6310 1.2744 0.6334 0.054(8) Uiso 1 1 calc R U . . .
H352 H 0.7023 1.2645 0.6343 0.054(8) Uiso 1 1 calc R U . . .
H353 H 0.6639 1.1656 0.6663 0.054(8) Uiso 1 1 calc R U . . .
C41 C 0.34610(14) 0.9259(4) 0.66044(8) 0.0214(6) Uani 1 1 d . . . . .
C42 C 0.31355(16) 0.8401(5) 0.69466(10) 0.0338(7) Uani 1 1 d . . . . .
H421 H 0.3378 0.8499 0.7183 0.037(3) Uiso 1 1 calc R U . . .
H422 H 0.3072 0.7206 0.6886 0.037(3) Uiso 1 1 calc R U . . .
H423 H 0.2749 0.8952 0.6989 0.037(3) Uiso 1 1 calc R U . . .
C43 C 0.35345(17) 1.1124(5) 0.67085(11) 0.0336(8) Uani 1 1 d . . . . .
H431 H 0.3772 1.1226 0.6948 0.037(3) Uiso 1 1 calc R U . . .
H432 H 0.3141 1.1631 0.6750 0.037(3) Uiso 1 1 calc R U . . .
H433 H 0.3738 1.1710 0.6495 0.037(3) Uiso 1 1 calc R U . . .
C44 C 0.30734(16) 0.9084(5) 0.62390(10) 0.0318(7) Uani 1 1 d . . . . .
H441 H 0.2674 0.9531 0.6292 0.037(3) Uiso 1 1 calc R U . . .
H442 H 0.3043 0.7890 0.6167 0.037(3) Uiso 1 1 calc R U . . .
H443 H 0.3255 0.9718 0.6024 0.037(3) Uiso 1 1 calc R U . . .
C45 C 0.51362(14) 0.5057(4) 0.69579(8) 0.0217(6) Uani 1 1 d . . . . .
C46 C 0.47379(19) 0.4748(4) 0.73146(9) 0.0330(8) Uani 1 1 d . . . . .
H461 H 0.4713 0.5783 0.7470 0.037(3) Uiso 1 1 calc R U . . .
H462 H 0.4909 0.3841 0.7474 0.037(3) Uiso 1 1 calc R U . . .
H463 H 0.4337 0.4422 0.7228 0.037(3) Uiso 1 1 calc R U . . .
C47 C 0.51385(17) 0.3435(4) 0.67129(10) 0.0281(7) Uani 1 1 d . . . . .
H471 H 0.5332 0.2528 0.6860 0.037(3) Uiso 1 1 calc R U . . .
H472 H 0.5358 0.3632 0.6470 0.037(3) Uiso 1 1 calc R U . . .
H473 H 0.4727 0.3111 0.6652 0.037(3) Uiso 1 1 calc R U . . .
C48 C 0.57668(16) 0.5440(4) 0.71093(8) 0.0269(6) Uani 1 1 d . . . . .
H481 H 0.5760 0.6488 0.7261 0.037(3) Uiso 1 1 calc R U . . .
H482 H 0.6040 0.5569 0.6888 0.037(3) Uiso 1 1 calc R U . . .
H483 H 0.5903 0.4509 0.7275 0.037(3) Uiso 1 1 calc R U . . .
N51 N 0.6602(3) 1.0385(10) 0.73521(19) 0.0533(10) Uani 0.720(9) 1 d . . P A 1
C51 C 0.6857(6) 0.9108(16) 0.7283(4) 0.0533(10) Uani 0.720(9) 1 d . . P A 1
C52 C 0.7161(3) 0.7539(10) 0.71781(18) 0.0533(10) Uani 0.720(9) 1 d . . P A 1
H521 H 0.6983 0.6597 0.7322 0.064 Uiso 0.720(9) 1 calc R U P A 1
H522 H 0.7586 0.7628 0.7244 0.064 Uiso 0.720(9) 1 calc R U P A 1
H523 H 0.7119 0.7340 0.6897 0.064 Uiso 0.720(9) 1 calc R U P A 1
N61 N 0.6717(9) 1.030(3) 0.7471(5) 0.0533(10) Uani 0.280(9) 1 d . . P A 2
C61 C 0.6930(15) 0.939(4) 0.7291(10) 0.0533(10) Uani 0.280(9) 1 d . . P A 2
C62 C 0.7335(8) 0.846(3) 0.7043(5) 0.0533(10) Uani 0.280(9) 1 d . . P A 2
H621 H 0.7484 0.9200 0.6836 0.064 Uiso 0.280(9) 1 calc R U P A 2
H622 H 0.7125 0.7499 0.6927 0.064 Uiso 0.280(9) 1 calc R U P A 2
H623 H 0.7672 0.8047 0.7199 0.064 Uiso 0.280(9) 1 calc R U P A 2

loop_
_atom_site_aniso_label
_atom_site_aniso_U_11
_atom_site_aniso_U_22
_atom_site_aniso_U_33
_atom_site_aniso_U_23
_atom_site_aniso_U_13
_atom_site_aniso_U_12
Mo1 0.00942(12) 0.01282(12) 0.01453(11) 0.00166(7) -0.00117(7) 0.00096(7)
O1 0.0138(10) 0.0197(9) 0.0195(8) 0.0020(7) -0.0022(7) 0.0023(7)
O2 0.0188(11) 0.0168(9) 0.0181(8) 0.0012(6) -0.0023(7) 0.0010(7)
C11 0.0114(12) 0.0165(11) 0.0157(10) 0.0016(8) -0.0019(9) 0.0000(9)
N12 0.0102(10) 0.0142(10) 0.0143(9) 0.0031(7) -0.0012(7) -0.0031(8)
C13 0.0101(12) 0.0159(11) 0.0153(10) 0.0048(8) 0.0004(9) -0.0007(9)
C14 0.0084(12) 0.0237(13) 0.0165(10) 0.0026(9) -0.0005(9) 0.0000(10)
O14 0.0257(12) 0.0245(10) 0.0168(8) 0.0053(7) -0.0038(8) 0.0023(9)
N15 0.0219(13) 0.0204(11) 0.0142(9) 0.0005(8) -0.0044(9) -0.0006(9)
C16 0.0276(16) 0.0237(14) 0.0165(11) -0.0031(9) -0.0047(11) 0.0014(12)
C17 0.057(3) 0.0244(16) 0.0272(15) -0.0054(11) -0.0138(16) 0.0033(15)
C18 0.038(2) 0.0351(18) 0.0339(16) -0.0083(13) -0.0193(15) 0.0012(15)
C19 0.043(2) 0.040(2) 0.0288(16) -0.0068(13) 0.0117(15) 0.0059(16)
O21 0.0114(9) 0.0195(9) 0.0194(8) 0.0053(7) 0.0010(7) 0.0009(7)
C21 0.0106(12) 0.0168(11) 0.0145(10) 0.0006(8) 0.0007(9) -0.0007(9)
C22 0.0104(12) 0.0190(12) 0.0157(10) 0.0016(8) -0.0003(9) -0.0008(9)
C23 0.0142(13) 0.0209(13) 0.0163(11) 0.0012(9) -0.0017(9) 0.0008(10)
C24 0.0122(13) 0.0238(13) 0.0181(11) -0.0005(9) 0.0011(9) 0.0002(10)
C25 0.0165(14) 0.0243(13) 0.0166(11) 0.0014(9) 0.0020(10) -0.0018(11)
C26 0.0190(14) 0.0183(12) 0.0147(10) 0.0030(8) 0.0006(9) -0.0007(10)
C31 0.0104(13) 0.0265(14) 0.0249(12) 0.0077(10) 0.0038(10) -0.0003(11)
C32 0.0098(12) 0.0167(12) 0.0201(11) 0.0051(9) -0.0021(9) -0.0005(9)
O32 0.0092(9) 0.0170(9) 0.0200(8) 0.0033(6) 0.0003(7) 0.0021(7)
C33 0.0144(14) 0.0159(12) 0.0259(12) 0.0035(9) -0.0037(10) -0.0026(10)
C34 0.0104(12) 0.0171(12) 0.0257(12) 0.0005(9) -0.0036(10) 0.0012(10)
O34 0.0179(10) 0.0164(9) 0.0203(9) 0.0001(7) -0.0029(7) 0.0006(7)
C35 0.0254(17) 0.0174(13) 0.0331(15) -0.0045(11) 0.0019(13) 0.0013(12)
C41 0.0117(13) 0.0299(15) 0.0225(12) 0.0023(10) 0.0033(10) 0.0020(11)
C42 0.0172(16) 0.049(2) 0.0349(16) 0.0070(14) 0.0071(13) 0.0011(14)
C43 0.0252(18) 0.0357(18) 0.0401(18) -0.0067(14) 0.0080(14) 0.0050(14)
C44 0.0175(16) 0.046(2) 0.0324(16) -0.0011(13) -0.0013(13) 0.0037(14)
C45 0.0216(15) 0.0253(14) 0.0180(12) 0.0065(9) 0.0008(11) 0.0024(11)
C46 0.040(2) 0.0336(17) 0.0250(14) 0.0132(12) 0.0118(14) 0.0075(15)
C47 0.0300(18) 0.0206(14) 0.0337(15) 0.0048(11) 0.0047(13) -0.0003(12)
C48 0.0266(17) 0.0355(17) 0.0187(12) 0.0052(11) -0.0058(11) 0.0054(13)
N51 0.038(2) 0.083(3) 0.0390(16) -0.0160(18) 0.0058(15) -0.0028(17)
C51 0.038(2) 0.083(3) 0.0390(16) -0.0160(18) 0.0058(15) -0.0028(17)
C52 0.038(2) 0.083(3) 0.0390(16) -0.0160(18) 0.0058(15) -0.0028(17)
N61 0.038(2) 0.083(3) 0.0390(16) -0.0160(18) 0.0058(15) -0.0028(17)
C61 0.038(2) 0.083(3) 0.0390(16) -0.0160(18) 0.0058(15) -0.0028(17)
C62 0.038(2) 0.083(3) 0.0390(16) -0.0160(18) 0.0058(15) -0.0028(17)

loop_
_atom_type_symbol
_atom_type_description
_atom_type_scat_dispersion_real
_atom_type_scat_dispersion_imag
_atom_type_scat_source
C C 0.0033 0.0016 'International Tables Vol C Tables 4.2.6.8 and 6.1.1.4'
H H 0.0000 0.0000 'International Tables Vol C Tables 4.2.6.8 and 6.1.1.4'
Mo Mo -1.6832 0.6857 'International Tables Vol C Tables 4.2.6.8 and 6.1.1.4'
N N 0.0061 0.0033 'International Tables Vol C Tables 4.2.6.8 and 6.1.1.4'
O O 0.0106 0.0060 'International Tables Vol C Tables 4.2.6.8 and 6.1.1.4'

loop_
_geom_angle_atom_site_label_1
_geom_angle_atom_site_label_2
_geom_angle_atom_site_label_3
_geom_angle
_geom_angle_publ_flag
O1 Mo1 O2 105.53(9) ?
O1 Mo1 O21 99.48(9) ?
O2 Mo1 O21 98.67(9) ?
O1 Mo1 O32 99.25(9) ?
O2 Mo1 O32 97.74(9) ?
O1 Mo1 N12 158.23(9) yes
O2 Mo1 O34 169.81(8) yes
O21 Mo1 O32 150.73(8) yes
O2 Mo1 N12 96.02(9) ?
O21 Mo1 N12 79.94(8) ?
O32 Mo1 N12 74.35(8) ?
O1 Mo1 O34 84.62(8) ?
O21 Mo1 O34 80.27(8) ?
O32 Mo1 O34 79.32(8) ?
N12 Mo1 O34 73.79(7) ?
N12 C11 C22 125.7(2) ?
N12 C11 H11 117.2 ?
C22 C11 H11 117.2 ?
C11 N12 C13 118.4(2) yes
C11 N12 Mo1 127.50(17) yes
C13 N12 Mo1 112.62(16) yes
N12 C13 C14 114.4(2) ?
N12 C13 C32 104.61(19) ?
C14 C13 C32 112.2(2) ?
N12 C13 H13 108.5 ?
C14 C13 H13 108.5 ?
C32 C13 H13 108.5 ?
O14 C14 N15 125.0(2) ?
O14 C14 C13 116.9(2) ?
N15 C14 C13 118.1(2) ?
C14 N15 C16 125.4(2) ?
C14 N15 H15 118.6(5) ?
C16 N15 H15 116.0(5) ?
N15 C16 C18 110.6(3) ?
N15 C16 C17 106.3(2) ?
C18 C16 C17 110.4(3) ?
N15 C16 C19 109.8(3) ?
C18 C16 C19 110.4(3) ?
C17 C16 C19 109.3(3) ?
C16 C17 H171 109.5 ?
C16 C17 H172 109.5 ?
H171 C17 H172 109.5 ?
C16 C17 H173 109.5 ?
H171 C17 H173 109.5 ?
H172 C17 H173 109.5 ?
C16 C18 H181 109.5 ?
C16 C18 H182 109.5 ?
H181 C18 H182 109.5 ?
C16 C18 H183 109.5 ?
H181 C18 H183 109.5 ?
H182 C18 H183 109.5 ?
C16 C19 H191 109.5 ?
C16 C19 H192 109.5 ?
H191 C19 H192 109.5 ?
C16 C19 H193 109.5 ?
H191 C19 H193 109.5 ?
H192 C19 H193 109.5 ?
C21 O21 Mo1 142.55(16) yes
O21 C21 C22 120.5(2) ?
O21 C21 C26 119.2(2) ?
C22 C21 C26 120.2(2) ?
C23 C22 C21 120.2(2) ?
C23 C22 C11 117.0(2) ?
C21 C22 C11 122.8(2) ?
C24 C23 C22 121.2(2) ?
C24 C23 H23 119.4 ?
C22 C23 H23 119.4 ?
C23 C24 C25 117.2(3) ?
C23 C24 C41 119.3(2) ?
C25 C24 C41 123.5(2) ?
C26 C25 C24 124.1(2) ?
C26 C25 H25 118.0 ?
C24 C25 H25 118.0 ?
C25 C26 C21 117.1(2) ?
C25 C26 C45 122.2(2) ?
C21 C26 C45 120.6(3) ?
C32 C31 H311 109.5 ?
C32 C31 H312 109.5 ?
H311 C31 H312 109.5 ?
C32 C31 H313 109.5 ?
H311 C31 H313 109.5 ?
H312 C31 H313 109.5 ?
O32 C32 C31 107.9(2) ?
O32 C32 C33 109.9(2) ?
C31 C32 C33 109.5(2) ?
O32 C32 C13 106.6(2) ?
C31 C32 C13 112.9(2) ?
C33 C32 C13 110.0(2) ?
C32 O32 Mo1 123.65(16) yes
C34 C33 C32 119.7(2) ?
C34 C33 H331 107.4 ?
C32 C33 H331 107.4 ?
C34 C33 H332 107.4 ?
C32 C33 H332 107.4 ?
H331 C33 H332 106.9 ?
O34 C34 C35 119.9(3) ?
O34 C34 C33 124.1(2) ?
C35 C34 C33 116.0(2) ?
C34 O34 Mo1 128.50(18) yes
C34 C35 H351 109.5 ?
C34 C35 H352 109.5 ?
H351 C35 H352 109.5 ?
C34 C35 H353 109.5 ?
H351 C35 H353 109.5 ?
H352 C35 H353 109.5 ?
C43 C41 C44 109.9(3) ?
C43 C41 C24 109.3(3) ?
C44 C41 C24 109.7(2) ?
C43 C41 C42 107.4(3) ?
C44 C41 C42 108.4(3) ?
C24 C41 C42 112.1(3) ?
C41 C42 H421 109.5 ?
C41 C42 H422 109.5 ?
H421 C42 H422 109.5 ?
C41 C42 H423 109.5 ?
H421 C42 H423 109.5 ?
H422 C42 H423 109.5 ?
C41 C43 H431 109.5 ?
C41 C43 H432 109.5 ?
H431 C43 H432 109.5 ?
C41 C43 H433 109.5 ?
H431 C43 H433 109.5 ?
H432 C43 H433 109.5 ?
C41 C44 H441 109.5 ?
C41 C44 H442 109.5 ?
H441 C44 H442 109.5 ?
C41 C44 H443 109.5 ?
H441 C44 H443 109.5 ?
H442 C44 H443 109.5 ?
C46 C45 C48 107.3(3) ?
C46 C45 C47 107.7(3) ?
C48 C45 C47 110.3(3) ?
C46 C45 C26 111.4(3) ?
C48 C45 C26 112.0(2) ?
C47 C45 C26 108.0(2) ?
C45 C46 H461 109.5 ?
C45 C46 H462 109.5 ?
H461 C46 H462 109.5 ?
C45 C46 H463 109.5 ?
H461 C46 H463 109.5 ?
H462 C46 H463 109.5 ?
C45 C47 H471 109.5 ?
C45 C47 H472 109.5 ?
H471 C47 H472 109.5 ?
C45 C47 H473 109.5 ?
H471 C47 H473 109.5 ?
H472 C47 H473 109.5 ?
C45 C48 H481 109.5 ?
C45 C48 H482 109.5 ?
H481 C48 H482 109.5 ?
C45 C48 H483 109.5 ?
H481 C48 H483 109.5 ?
H482 C48 H483 109.5 ?
N51 C51 C52 177.2(13) ?
C51 C52 H521 109.5 ?
C51 C52 H522 109.5 ?
H521 C52 H522 109.5 ?
C51 C52 H523 109.5 ?
H521 C52 H523 109.5 ?
H522 C52 H523 109.5 ?
N61 C61 C62 166(3) ?
C61 C62 H621 109.5 ?
C61 C62 H622 109.5 ?
H621 C62 H622 109.5 ?
C61 C62 H623 109.5 ?
H621 C62 H623 109.5 ?
H622 C62 H623 109.5 ?

loop_
_geom_bond_atom_site_label_1
_geom_bond_atom_site_label_2
_geom_bond_distance
_geom_bond_publ_flag
Mo1 O1 1.714(2) yes
Mo1 O2 1.722(2) yes
Mo1 O21 1.920(2) yes
Mo1 O32 1.9270(19) yes
Mo1 N12 2.280(2) yes
Mo1 O34 2.314(2) yes
C11 N12 1.288(4) yes
C11 C22 1.446(4) ?
C11 H11 0.95 ?
N12 C13 1.467(3) ?
C13 C14 1.547(4) ?
C13 C32 1.557(4) ?
C13 H13 1.00 ?
C14 O14 1.233(3) ?
C14 N15 1.331(4) ?
N15 C16 1.483(3) ?
N15 H15 0.84 ?
C16 C18 1.519(5) ?
C16 C17 1.524(5) ?
C16 C19 1.527(5) ?
C17 H171 0.98 ?
C17 H172 0.98 ?
C17 H173 0.98 ?
C18 H181 0.98 ?
C18 H182 0.98 ?
C18 H183 0.98 ?
C19 H191 0.98 ?
C19 H192 0.98 ?
C19 H193 0.98 ?
O21 C21 1.342(3) ?
C21 C22 1.409(4) ?
C21 C26 1.413(4) ?
C22 C23 1.406(4) ?
C23 C24 1.386(4) ?
C23 H23 0.95 ?
C24 C25 1.409(4) ?
C24 C41 1.531(4) ?
C25 C26 1.398(4) ?
C25 H25 0.95 ?
C26 C45 1.541(4) ?
C31 C32 1.525(4) ?
C31 H311 0.98 ?
C31 H312 0.98 ?
C31 H313 0.98 ?
C32 O32 1.429(3) ?
C32 C33 1.536(4) ?
C33 C34 1.503(4) ?
C33 H331 0.99 ?
C33 H332 0.99 ?
C34 O34 1.234(3) ?
C34 C35 1.489(4) ?
C35 H351 0.98 ?
C35 H352 0.98 ?
C35 H353 0.98 ?
C41 C43 1.529(5) ?
C41 C44 1.530(5) ?
C41 C42 1.540(4) ?
C42 H421 0.98 ?
C42 H422 0.98 ?
C42 H423 0.98 ?
C43 H431 0.98 ?
C43 H432 0.98 ?
C43 H433 0.98 ?
C44 H441 0.98 ?
C44 H442 0.98 ?
C44 H443 0.98 ?
C45 C46 1.534(4) ?
C45 C48 1.535(5) ?
C45 C47 1.535(4) ?
C46 H461 0.98 ?
C46 H462 0.98 ?
C46 H463 0.98 ?
C47 H471 0.98 ?
C47 H472 0.98 ?
C47 H473 0.98 ?
C48 H481 0.98 ?
C48 H482 0.98 ?
C48 H483 0.98 ?
N51 C51 1.185(16) ?
C51 C52 1.463(16) ?
C52 H521 0.98 ?
C52 H522 0.98 ?
C52 H523 0.98 ?
N61 C61 1.06(4) ?
C61 C62 1.45(4) ?
C62 H621 0.98 ?
C62 H622 0.98 ?
C62 H623 0.98 ?

loop_
_geom_hbond_atom_site_label_D
_geom_hbond_atom_site_label_H
_geom_hbond_atom_site_label_A
_geom_hbond_distance_DH
_geom_hbond_distance_HA
_geom_hbond_distance_DA
_geom_hbond_angle_DHA
N15 H15 O2 0.8400(1) 2.121(5) 2.952(3) 170(2)

loop_
_geom_torsion_atom_site_label_1
_geom_torsion_atom_site_label_2
_geom_torsion_atom_site_label_3
_geom_torsion_atom_site_label_4
_geom_torsion
_geom_torsion_publ_flag
C22 C11 N12 C13 -174.8(2) yes
C22 C11 N12 Mo1 -9.8(4) yes
C11 N12 C13 C14 -101.7(3) ?
Mo1 N12 C13 C14 91.2(2) ?
C11 N12 C13 C32 135.2(2) ?
Mo1 N12 C13 C32 -31.9(2) ?
N12 C13 C14 O14 143.8(3) yes
C32 C13 C14 O14 -97.2(3) ?
N12 C13 C14 N15 -37.7(4) ?
C32 C13 C14 N15 81.2(3) ?
O14 C14 N15 C16 3.4(5) yes
C13 C14 N15 C16 -174.9(3) ?
C14 N15 C16 C18 -59.0(4) ?
C14 N15 C16 C17 -178.9(3) ?
C14 N15 C16 C19 63.0(4) ?
Mo1 O21 C21 C22 6.2(4) yes
Mo1 O21 C21 C26 -176.3(2) yes
O21 C21 C22 C23 178.8(2) ?
C26 C21 C22 C23 1.3(4) ?
O21 C21 C22 C11 0.9(4) ?
C26 C21 C22 C11 -176.6(2) ?
N12 C11 C22 C23 -175.6(3) ?
N12 C11 C22 C21 2.4(4) ?
C21 C22 C23 C24 -1.5(4) ?
C11 C22 C23 C24 176.5(3) ?
C22 C23 C24 C25 1.0(4) ?
C22 C23 C24 C41 -179.1(3) ?
C23 C24 C25 C26 -0.2(4) ?
C41 C24 C25 C26 179.8(3) ?
C24 C25 C26 C21 0.0(4) ?
C24 C25 C26 C45 -176.9(3) ?
O21 C21 C26 C25 -178.1(2) ?
C22 C21 C26 C25 -0.6(4) ?
O21 C21 C26 C45 -1.1(4) ?
C22 C21 C26 C45 176.4(2) ?
N12 C13 C32 O32 43.9(3) ?
C14 C13 C32 O32 -80.6(2) ?
N12 C13 C32 C31 162.2(2) ?
C14 C13 C32 C31 37.7(3) ?
N12 C13 C32 C33 -75.2(2) ?
C14 C13 C32 C33 160.3(2) ?
C31 C32 O32 Mo1 -164.10(17) ?
C33 C32 O32 Mo1 76.6(3) ?
C13 C32 O32 Mo1 -42.5(3) ?
O32 C32 C33 C34 -40.4(3) yes
C31 C32 C33 C34 -158.7(2) ?
C13 C32 C33 C34 76.7(3) ?
C32 C33 C34 O34 8.6(4) yes
C32 C33 C34 C35 -172.3(3) ?
C35 C34 O34 Mo1 178.6(2) ?
C33 C34 O34 Mo1 -2.3(4) ?
C23 C24 C41 C43 -65.6(3) ?
C25 C24 C41 C43 114.4(3) ?
C23 C24 C41 C44 54.9(4) ?
C25 C24 C41 C44 -125.1(3) ?
C23 C24 C41 C42 175.4(3) ?
C25 C24 C41 C42 -4.7(4) ?
C25 C26 C45 C46 -8.6(4) ?
C21 C26 C45 C46 174.6(3) ?
C25 C26 C45 C48 -128.7(3) ?
C21 C26 C45 C48 54.5(3) ?
C25 C26 C45 C47 109.5(3) ?
C21 C26 C45 C47 -67.2(3) ?
